data_4335060
loop_
_publ_author_name
'Peter Comba'
'Michael Morgen'
'Hubert Wadepohl'

_publ_section_title
;
 Tuning of the Properties of Transition-Metal Bispidine Complexes by
 Variation of the Basicity of the Aromatic Donor Groups
;
_journal_name_full 'Inorganic Chemistry'
_journal_page_first 6481
_journal_page_last 6501
_journal_paper_doi 10.1021/ic4004214
_journal_volume 52
_journal_year 2013
_chemical_formula_sum 'C27 H32 Cl2 Cu N6 O13'
_chemical_formula_weight 783.02
_space_group_crystal_system monoclinic
_space_group_IT_number 14
_space_group_name_Hall '-P 2ybc'
_space_group_name_H-M_alt 'P 1 21/c 1'
_symmetry_cell_setting monoclinic
_symmetry_Int_Tables_number 14
_symmetry_space_group_name_Hall '-P 2ybc'
_symmetry_space_group_name_H-M 'P 1 21/c 1'
_atom_sites_solution_hydrogens geom
_atom_sites_solution_primary iterative
_atom_sites_solution_secondary difmap
_audit_block_code co_mimo70
_audit_creation_date
;
'Mon Nov 19 16:21:39 2012'
;
_audit_creation_method SHELXL-2012
_audit_update_record 'Fri Jan 25 19:40:17 CET 2013'
_cell_angle_alpha 90
_cell_angle_beta 110.6069(9)
_cell_angle_gamma 90
_cell_formula_units_Z 4
_cell_length_a 14.79731(10)
_cell_length_b 13.93906(9)
_cell_length_c 16.76265(14)
_cell_measurement_reflns_used 46954
_cell_measurement_temperature 115.01(10)
_cell_measurement_theta_max 71.8478
_cell_measurement_theta_min 3.4308
_cell_volume 3236.26(4)
_computing_cell_refinement
;
CrysAlisPro, Agilent Technologies,
Version 1.171.36.21 (release 14-08-2012 CrysAlis171 .NET)
(compiled Sep 14 2012,17:21:16)
;
_computing_data_collection
;
CrysAlisPro, Agilent Technologies,
Version 1.171.36.21 (release 14-08-2012 CrysAlis171 .NET)
(compiled Sep 14 2012,17:21:16)
;
_computing_data_reduction
;
CrysAlisPro, Agilent Technologies,
Version 1.171.36.21 (release 14-08-2012 CrysAlis171 .NET)
(compiled Sep 14 2012,17:21:16)
;
_computing_publication_material 'encif (Wadepohl, 2012); encifer 1.4 (CCDC, 2011)'
_computing_structure_refinement 'SHELXL-2012 (Sheldrick, 2012)'
_computing_structure_solution 'SUPERFLIP (Palatinus, 2007-2009)'
_diffrn_ambient_temperature 115(1)
_diffrn_detector 'CCD plate'
_diffrn_detector_area_resol_mean 7.9621
_diffrn_detector_type 'Agilent EOS'
_diffrn_measured_fraction_theta_full 1.000
_diffrn_measured_fraction_theta_max 0.994
_diffrn_measurement_details
;
  1 omega  -68.00  -36.00   1.0000    3.0000
omega____ theta____ kappa____ phi______ frames
    -        0.0000  -19.0000   30.0000 32

  2 omega  -13.00   13.00   1.0000    3.0000
omega____ theta____ kappa____ phi______ frames
    -        0.0000  -60.0000 -138.0000 26

  3 phi     63.00  116.00   1.0000    3.0000
omega____ theta____ kappa____ phi______ frames
   0.0000    0.0000   60.0000     -     53

  4 omega    5.00   44.00   1.0000    3.0000
omega____ theta____ kappa____ phi______ frames
    -        0.0000  -19.0000   30.0000 39

  5 omega  -64.00  -18.00   1.0000    3.0000
omega____ theta____ kappa____ phi______ frames
    -        0.0000  -60.0000 -138.0000 46

  6 omega  -21.00   17.00   1.0000    3.0000
omega____ theta____ kappa____ phi______ frames
    -        0.0000   57.0000 -150.0000 38

  7 phi      8.00   50.00   1.0000    3.0000
omega____ theta____ kappa____ phi______ frames
   0.0000    0.0000   60.0000     -     42

  8 omega  -12.00   15.00   1.0000    3.0000
omega____ theta____ kappa____ phi______ frames
    -       18.0000   79.0000  -61.4662 27

  9 omega   22.00   47.00   1.0000    3.0000
omega____ theta____ kappa____ phi______ frames
    -       18.0000   79.0000  -61.4662 25

 10 omega   -5.00   44.00   1.0000    3.0000
omega____ theta____ kappa____ phi______ frames
    -       22.0000   78.0000 -130.5820 49

 11 omega  -39.00  -12.00   1.0000   10.0000
omega____ theta____ kappa____ phi______ frames
    -      -30.0000  -72.0000   16.3705 27

 12 omega    7.00   32.00   1.0000   10.0000
omega____ theta____ kappa____ phi______ frames
    -       38.0000   78.0000   29.1695 25

 13 omega    6.00   31.00   1.0000   10.0000
omega____ theta____ kappa____ phi______ frames
    -       38.0000   80.0000 -122.4819 25

 14 omega  -45.00  -12.00   1.0000   10.0000
omega____ theta____ kappa____ phi______ frames
    -      -42.5000  -77.0000  -60.0000 33

 15 omega  -54.00  -13.00   1.0000   10.0000
omega____ theta____ kappa____ phi______ frames
    -      -42.5000  -77.0000   90.0000 41

 16 omega  -65.00   24.00   1.0000   10.0000
omega____ theta____ kappa____ phi______ frames
    -      -42.5000   64.0000  -60.0000 89

 17 omega  -95.00  -68.00   1.0000   10.0000
omega____ theta____ kappa____ phi______ frames
    -      -42.5000  -77.0000  150.0000 27

 18 omega  -40.00  -13.00   1.0000   10.0000
omega____ theta____ kappa____ phi______ frames
    -      -42.5000  -77.0000  150.0000 27

 19 omega -112.00  -52.00   1.0000   10.0000
omega____ theta____ kappa____ phi______ frames
    -      -42.5000  -77.0000  -60.0000 60

 20 omega   14.00   42.00   1.0000   10.0000
omega____ theta____ kappa____ phi______ frames
    -       46.0000   80.0000 -173.8329 28

 21 omega   21.00   47.00   1.0000   10.0000
omega____ theta____ kappa____ phi______ frames
    -       46.0000   77.0000  -58.1477 26

 22 omega   14.00   39.00   1.0000   10.0000
omega____ theta____ kappa____ phi______ frames
    -       46.0000   80.0000  -39.1613 25

 23 omega   15.00   40.00   1.0000   10.0000
omega____ theta____ kappa____ phi______ frames
    -       46.0000   79.0000  104.8021 25

 24 omega   14.00   39.00   1.0000   10.0000
omega____ theta____ kappa____ phi______ frames
    -       46.0000   80.0000   81.8553 25

 25 omega   19.00   44.00   1.0000   10.0000
omega____ theta____ kappa____ phi______ frames
    -       50.0000   79.0000  -84.4482 25

 26 omega   18.00   43.00   1.0000   10.0000
omega____ theta____ kappa____ phi______ frames
    -       50.0000   80.0000  164.4893 25

 27 omega   19.00   44.00   1.0000   10.0000
omega____ theta____ kappa____ phi______ frames
    -       50.0000   79.0000   68.2612 25

 28 omega   18.00   43.00   1.0000   10.0000
omega____ theta____ kappa____ phi______ frames
    -       50.0000   80.0000   13.6862 25

 29 omega   18.00   43.00   1.0000   10.0000
omega____ theta____ kappa____ phi______ frames
    -       50.0000   80.0000  145.7660 25

 30 omega   18.00   44.00   1.0000   10.0000
omega____ theta____ kappa____ phi______ frames
    -       50.0000   80.0000  -30.2704 26

 31 omega   18.00   43.00   1.0000   10.0000
omega____ theta____ kappa____ phi______ frames
    -       50.0000   80.0000 -129.5333 25

 32 omega   19.00   44.00   1.0000   10.0000
omega____ theta____ kappa____ phi______ frames
    -       50.0000   79.0000  -99.5174 25

 33 omega   25.00   51.00   1.0000   10.0000
omega____ theta____ kappa____ phi______ frames
    -       54.0000   77.0000  153.3592 26

 34 omega   25.00   51.00   1.0000   10.0000
omega____ theta____ kappa____ phi______ frames
    -       54.0000   75.0000   96.2066 26

 35 omega   23.00   48.00   1.0000   10.0000
omega____ theta____ kappa____ phi______ frames
    -       54.0000   78.0000  119.9088 25

 36 omega   26.00   51.00   1.0000   10.0000
omega____ theta____ kappa____ phi______ frames
    -       54.0000   77.0000 -138.1487 25

 37 omega   27.00   53.00   1.0000   10.0000
omega____ theta____ kappa____ phi______ frames
    -       54.0000   71.0000  -19.1721 26

 38 omega   23.00   48.00   1.0000   10.0000
omega____ theta____ kappa____ phi______ frames
    -       54.0000   78.0000   35.3071 25

 39 omega   23.00   48.00   1.0000   10.0000
omega____ theta____ kappa____ phi______ frames
    -       54.0000   78.0000   14.8359 25

 40 omega   24.00   57.00   1.0000   10.0000
omega____ theta____ kappa____ phi______ frames
    -       54.0000   77.0000 -175.2543 33

 41 omega   96.00  122.00   1.0000   10.0000
omega____ theta____ kappa____ phi______ frames
    -       54.0000   77.0000  -84.6211 26

 42 omega   25.00   51.00   1.0000   10.0000
omega____ theta____ kappa____ phi______ frames
    -       54.0000   77.0000  -84.6211 26

 43 omega  -12.00   20.00   1.0000   10.0000
omega____ theta____ kappa____ phi______ frames
    -       55.1171  -79.0000  167.0291 32

 44 omega   41.00   68.00   1.0000   10.0000
omega____ theta____ kappa____ phi______ frames
    -       55.1171  -79.0000  167.0291 27

 45 omega   40.00   85.00   1.0000   10.0000
omega____ theta____ kappa____ phi______ frames
    -       55.1171  -77.0000 -120.0000 45

 46 omega   30.00   56.00   1.0000   10.0000
omega____ theta____ kappa____ phi______ frames
    -       58.0000   75.0000   86.0891 26

 47 omega   29.00   55.00   1.0000   10.0000
omega____ theta____ kappa____ phi______ frames
    -       58.0000   77.0000   63.5619 26

 48 omega   30.00   56.00   1.0000   10.0000
omega____ theta____ kappa____ phi______ frames
    -       58.0000   75.0000  134.2150 26

 49 omega   30.00   56.00   1.0000   10.0000
omega____ theta____ kappa____ phi______ frames
    -       58.0000   75.0000 -174.2189 26

 50 omega   30.00   56.00   1.0000   10.0000
omega____ theta____ kappa____ phi______ frames
    -       58.0000   74.0000  -50.0124 26

 51 omega   35.00   61.00   1.0000   10.0000
omega____ theta____ kappa____ phi______ frames
    -       58.0000   75.0000  -89.6138 26

 52 omega   29.00   55.00   1.0000   10.0000
omega____ theta____ kappa____ phi______ frames
    -       58.0000   77.0000   39.5067 26

 53 omega   39.00   65.00   1.0000   10.0000
omega____ theta____ kappa____ phi______ frames
    -       58.0000   77.0000  150.7340 26

 54 omega   30.00   56.00   1.0000   10.0000
omega____ theta____ kappa____ phi______ frames
    -       58.0000   74.0000  130.0886 26

 55 omega   32.00   58.00   1.0000   10.0000
omega____ theta____ kappa____ phi______ frames
    -       58.0000   75.0000  -11.8939 26

 56 omega   31.00   57.00   1.0000   10.0000
omega____ theta____ kappa____ phi______ frames
    -       58.0000   75.0000  -66.5697 26

 57 omega   41.00   67.00   1.0000   10.0000
omega____ theta____ kappa____ phi______ frames
    -       62.0000   75.0000  -32.0499 26

 58 omega   41.00   72.00   1.0000   10.0000
omega____ theta____ kappa____ phi______ frames
    -       62.0000   67.0000   25.2481 31

 59 omega   33.00   59.00   1.0000   10.0000
omega____ theta____ kappa____ phi______ frames
    -       62.0000   75.0000  -81.5108 26

 60 omega   35.00   61.00   1.0000   10.0000
omega____ theta____ kappa____ phi______ frames
    -       62.0000   71.0000  -54.5262 26

 61 omega   39.00   65.00   1.0000   10.0000
omega____ theta____ kappa____ phi______ frames
    -       62.0000   70.0000   85.1481 26

 62 omega   37.00   63.00   1.0000   10.0000
omega____ theta____ kappa____ phi______ frames
    -       62.0000   72.0000 -154.4793 26

 63 omega   -9.00   92.00   1.0000   10.0000
omega____ theta____ kappa____ phi______ frames
    -       62.0000  -79.0000    1.2457 101

 64 omega   59.00   85.00   1.0000   10.0000
omega____ theta____ kappa____ phi______ frames
    -       66.0000   56.0000   95.6059 26

 65 omega   49.00   75.00   1.0000   10.0000
omega____ theta____ kappa____ phi______ frames
    -       66.0000   70.0000 -142.7060 26

 66 omega   46.00   78.00   1.0000   10.0000
omega____ theta____ kappa____ phi______ frames
    -       66.0000   57.0000   59.1939 32

 67 omega   36.00   62.00   1.0000   10.0000
omega____ theta____ kappa____ phi______ frames
    -       66.0000   77.0000  125.6018 26

 68 omega   37.00   63.00   1.0000   10.0000
omega____ theta____ kappa____ phi______ frames
    -       66.0000   76.0000  -49.0017 26

 69 omega   46.00   72.00   1.0000   10.0000
omega____ theta____ kappa____ phi______ frames
    -       66.0000   67.0000 -104.3816 26

 70 omega   47.00   72.00   1.0000   10.0000
omega____ theta____ kappa____ phi______ frames
    -       70.0000   66.0000  -87.8366 25

 71 omega   43.00   69.00   1.0000   10.0000
omega____ theta____ kappa____ phi______ frames
    -       70.0000   72.0000   53.0832 26

 72 omega   48.00  100.00   1.0000   10.0000
omega____ theta____ kappa____ phi______ frames
    -       70.0000   68.0000 -124.9702 52

 73 omega   41.00   67.00   1.0000   10.0000
omega____ theta____ kappa____ phi______ frames
    -       70.0000   77.0000  111.7835 26

 74 omega   43.00  127.00   1.0000   10.0000
omega____ theta____ kappa____ phi______ frames
    -       70.0000   74.0000  -17.8004 84

 75 omega   45.00  103.00   1.0000   10.0000
omega____ theta____ kappa____ phi______ frames
    -       70.0000   69.0000  162.7475 58

 76 omega   41.00   67.00   1.0000   10.0000
omega____ theta____ kappa____ phi______ frames
    -       70.0000   75.0000  -46.7879 26

 77 omega   53.00   90.00   1.0000   10.0000
omega____ theta____ kappa____ phi______ frames
    -       74.0000   58.0000  108.0840 37

 78 omega   50.00   76.00   1.0000   10.0000
omega____ theta____ kappa____ phi______ frames
    -       74.0000   68.0000  -83.0935 26

 79 omega   44.00   70.00   1.0000   10.0000
omega____ theta____ kappa____ phi______ frames
    -       74.0000   77.0000 -168.5712 26

 80 omega   45.00   91.00   1.0000   10.0000
omega____ theta____ kappa____ phi______ frames
    -       74.0000   75.0000  118.1171 46

 81 omega   55.00   89.00   1.0000   10.0000
omega____ theta____ kappa____ phi______ frames
    -       74.0000   53.0000  -94.6273 34

 82 omega   59.00   84.00   1.0000   10.0000
omega____ theta____ kappa____ phi______ frames
    -       74.0000   51.0000   92.7705 25

 83 omega   50.00   76.00   1.0000   10.0000
omega____ theta____ kappa____ phi______ frames
    -       78.0000   75.0000   -0.8224 26

 84 omega   57.00  117.00   1.0000   10.0000
omega____ theta____ kappa____ phi______ frames
    -       78.0000   64.0000  116.7132 60

 85 omega    8.00  108.00   1.0000   10.0000
omega____ theta____ kappa____ phi______ frames
    -       78.0000  -79.0000  100.8422 100

 86 omega   50.00   92.00   1.0000   10.0000
omega____ theta____ kappa____ phi______ frames
    -       78.0000   76.0000 -150.9590 42

 87 omega   62.00   90.00   1.0000   10.0000
omega____ theta____ kappa____ phi______ frames
    -       82.0000   48.0000  117.7114 28

 88 omega   54.00   80.00   1.0000   10.0000
omega____ theta____ kappa____ phi______ frames
    -       82.0000   73.0000 -177.0873 26

 89 omega   61.00  140.00   1.0000   10.0000
omega____ theta____ kappa____ phi______ frames
    -       82.0000   57.0000   -7.4992 79

 90 omega   60.00   87.00   1.0000   10.0000
omega____ theta____ kappa____ phi______ frames
    -       82.0000  -80.0000 -178.6012 27

 91 omega   59.00   92.00   1.0000   10.0000
omega____ theta____ kappa____ phi______ frames
    -       82.0000   48.0000 -171.9229 33

 92 omega   54.00   80.00   1.0000   10.0000
omega____ theta____ kappa____ phi______ frames
    -       82.0000   73.0000   30.3572 26

 93 omega   58.00  139.00   1.0000   10.0000
omega____ theta____ kappa____ phi______ frames
    -       82.0000   67.0000  -51.5150 81

 94 omega   55.00  101.00   1.0000   10.0000
omega____ theta____ kappa____ phi______ frames
    -       82.0000   73.0000   48.9446 46

 95 omega   64.00   91.00   1.0000   13.0000
omega____ theta____ kappa____ phi______ frames
    -       86.0000  -80.0000  -39.4566 27

 96 omega   66.00  151.00   1.0000   13.0000
omega____ theta____ kappa____ phi______ frames
    -       86.0000   64.0000 -146.3571 85

 97 omega   60.00  127.00   1.0000   13.0000
omega____ theta____ kappa____ phi______ frames
    -       86.0000   72.0000  117.2541 67

 98 omega   67.00  123.00   1.0000   13.0000
omega____ theta____ kappa____ phi______ frames
    -       90.0000   66.0000 -169.0304 56

 99 omega   61.00   89.00   1.0000   13.0000
omega____ theta____ kappa____ phi______ frames
    -       90.0000   75.0000 -107.7826 28

100 omega   68.00  111.00   1.0000   13.0000
omega____ theta____ kappa____ phi______ frames
    -       90.0000   51.0000   86.3075 43

101 omega   72.00  109.00   1.0000   13.0000
omega____ theta____ kappa____ phi______ frames
    -       94.0000   45.0000   -6.0448 37

102 omega   70.00  143.00   1.0000   13.0000
omega____ theta____ kappa____ phi______ frames
    -       94.0000   69.0000   17.3752 73

103 omega   77.00  103.00   1.0000   13.0000
omega____ theta____ kappa____ phi______ frames
    -       98.0000   55.0000 -177.4237 26

104 omega   73.00   99.00   1.0000   13.0000
omega____ theta____ kappa____ phi______ frames
    -       98.0000   69.0000  -96.0456 26

105 omega   69.00  168.00   1.0000   13.0000
omega____ theta____ kappa____ phi______ frames
    -       98.0000   75.0000 -150.9243 99

106 omega   80.00  107.00   1.0000   13.0000
omega____ theta____ kappa____ phi______ frames
    -      102.0000   43.0000   57.9292 27

107 omega   73.00  103.00   1.0000   13.0000
omega____ theta____ kappa____ phi______ frames
    -      102.0000   75.0000  -47.0898 30

108 omega   88.00  178.00   1.0000   13.0000
omega____ theta____ kappa____ phi______ frames
    -      110.2342   64.0000  120.0000 90

109 omega   77.00  142.00   1.0000   13.0000
omega____ theta____ kappa____ phi______ frames
    -      110.2342  -80.0000   65.5135 65

110 omega   80.00  107.00   1.0000   13.0000
omega____ theta____ kappa____ phi______ frames
    -      110.2342   77.0000    0.0000 27

111 omega  143.00  173.00   1.0000   13.0000
omega____ theta____ kappa____ phi______ frames
    -      110.2342   64.0000  150.0000 30

112 omega   47.00   72.00   1.0000   13.0000
omega____ theta____ kappa____ phi______ frames
    -      110.2342  -80.0000   65.5135 25

113 omega   89.00  114.00   1.0000   13.0000
omega____ theta____ kappa____ phi______ frames
    -      110.2342   64.0000  150.0000 25

114 omega  152.00  177.00   1.0000   13.0000
omega____ theta____ kappa____ phi______ frames
    -      110.2342   77.0000  120.0000 25

115 omega   80.00  106.00   1.0000   13.0000
omega____ theta____ kappa____ phi______ frames
    -      110.2342   77.0000  120.0000 26

116 omega   81.00  106.00   1.0000   13.0000
omega____ theta____ kappa____ phi______ frames
    -      110.2342   77.0000   90.0000 25

117 omega   76.00  106.00   1.0000   13.0000
omega____ theta____ kappa____ phi______ frames
    -      110.2342  -80.0000  -51.9765 30

118 omega   80.00  106.00   1.0000   13.0000
omega____ theta____ kappa____ phi______ frames
    -      110.2342   77.0000   30.0000 26

119 omega   88.00  177.00   1.0000   13.0000
omega____ theta____ kappa____ phi______ frames
    -      110.2342   64.0000  -60.0000 89

120 omega   43.00   69.00   1.0000   13.0000
omega____ theta____ kappa____ phi______ frames
    -      110.2342  -80.0000  -51.9765 26

121 omega  124.00  177.00   1.0000   13.0000
omega____ theta____ kappa____ phi______ frames
    -      110.2342   77.0000    0.0000 53

122 omega  132.00  167.00   1.0000   13.0000
omega____ theta____ kappa____ phi______ frames
    -      110.2342   77.0000 -150.0000 35

123 omega   80.00  106.00   1.0000   13.0000
omega____ theta____ kappa____ phi______ frames
    -      110.2342   77.0000 -150.0000 26

124 omega   81.00  107.00   1.0000   13.0000
omega____ theta____ kappa____ phi______ frames
    -      110.2342   77.0000  -30.0000 26

125 omega   80.00  106.00   1.0000   13.0000
omega____ theta____ kappa____ phi______ frames
    -      110.2342   77.0000  -90.0000 26

126 omega   88.00  178.00   1.0000   13.0000
omega____ theta____ kappa____ phi______ frames
    -      110.2342   64.0000 -120.0000 90

127 omega   90.00  148.00   1.0000   13.0000
omega____ theta____ kappa____ phi______ frames
    -      110.2342   60.0000    1.0000 58

128 omega   86.00  111.00   1.0000   13.0000
omega____ theta____ kappa____ phi______ frames
    -      110.2342  -80.0000  178.5302 25

129 omega   89.00  177.00   1.0000   13.0000
omega____ theta____ kappa____ phi______ frames
    -      110.2342   55.0000 -171.1601 88

130 omega   39.00  141.00   1.0000   13.0000
omega____ theta____ kappa____ phi______ frames
    -      110.2342  -80.0000 -145.2767 102

131 omega   94.00  136.00   1.0000   13.0000
omega____ theta____ kappa____ phi______ frames
    -      110.2342  -79.0000 -112.5976 42

132 omega   43.00   69.00   1.0000   13.0000
omega____ theta____ kappa____ phi______ frames
    -      110.2342  -79.0000 -112.5976 26

133 omega  125.00  170.00   1.0000   13.0000
omega____ theta____ kappa____ phi______ frames
    -      110.2342   52.0000   43.8167 45

134 omega   90.00  119.00   1.0000   13.0000
omega____ theta____ kappa____ phi______ frames
    -      110.2342   52.0000   43.8167 29

135 omega   83.00  176.00   1.0000   13.0000
omega____ theta____ kappa____ phi______ frames
    -      110.2342   72.0000   48.4785 93

136 omega   81.00  109.00   1.0000   13.0000
omega____ theta____ kappa____ phi______ frames
    -      110.2342  -80.0000  116.1199 28

137 omega   43.00   73.00   1.0000   13.0000
omega____ theta____ kappa____ phi______ frames
    -      110.2342  -80.0000  116.1199 30

138 omega  111.00  136.00   1.0000   13.0000
omega____ theta____ kappa____ phi______ frames
    -      110.2342  -80.0000   35.6493 25

139 omega   39.00  102.00   1.0000   13.0000
omega____ theta____ kappa____ phi______ frames
    -      110.2342  -80.0000   35.6493 63

140 omega   83.00  110.00   1.0000   13.0000
omega____ theta____ kappa____ phi______ frames
    -      110.2342   77.0000 -120.0000 27

141 omega   72.00  142.00   1.0000   13.0000
omega____ theta____ kappa____ phi______ frames
    -      110.2342  -80.0000  -88.3346 70

142 omega   87.00  155.00   1.0000   13.0000
omega____ theta____ kappa____ phi______ frames
    -      110.2342   38.0000  120.0000 68

143 omega   91.00  128.00   1.0000   13.0000
omega____ theta____ kappa____ phi______ frames
    -      110.2342   64.0000 -150.0000 37

144 omega   89.00  116.00   1.0000   13.0000
omega____ theta____ kappa____ phi______ frames
    -      110.2342   64.0000 -180.0000 27

145 omega   69.00   96.00   1.0000   13.0000
omega____ theta____ kappa____ phi______ frames
    -      110.2342  -79.0000   -9.7398 27

146 omega   85.00  175.00   1.0000   13.0000
omega____ theta____ kappa____ phi______ frames
    -      110.2342   38.0000 -180.0000 90

147 omega  138.00  164.00   1.0000   13.0000
omega____ theta____ kappa____ phi______ frames
    -      110.2342   64.0000   90.0000 26

148 omega   89.00  114.00   1.0000   13.0000
omega____ theta____ kappa____ phi______ frames
    -      110.2342   64.0000   90.0000 25

149 omega   89.00  178.00   1.0000   13.0000
omega____ theta____ kappa____ phi______ frames
    -      110.2342   64.0000  -30.0000 89

150 omega   89.00  177.00   1.0000   13.0000
omega____ theta____ kappa____ phi______ frames
    -      110.2342   64.0000  -90.0000 88

151 omega   83.00  110.00   1.0000   13.0000
omega____ theta____ kappa____ phi______ frames
    -      110.2342  -80.0000  138.7324 27

152 omega   83.00  109.00   1.0000   13.0000
omega____ theta____ kappa____ phi______ frames
    -      110.2342   77.0000  150.0000 26

153 omega   85.00  111.00   1.0000   13.0000
omega____ theta____ kappa____ phi______ frames
    -      110.2342   38.0000  -30.0000 26

154 omega   81.00  178.00   1.0000   13.0000
omega____ theta____ kappa____ phi______ frames
    -      110.2342   77.0000   60.0000 97

155 omega   80.00  106.00   1.0000   13.0000
omega____ theta____ kappa____ phi______ frames
    -      110.2342   77.0000 -180.0000 26

;
_diffrn_measurement_device '\k-geometry diffractometer'
_diffrn_measurement_device_type 'Agilent SuperNova, Dual, Cu at zero, Eos'
_diffrn_measurement_method '\w and \p scans'
_diffrn_measurement_specimen_support 'polyimid foil'
_diffrn_orient_matrix_UB_11 -0.1088931000
_diffrn_orient_matrix_UB_12 0.0209378000
_diffrn_orient_matrix_UB_13 -0.0261850000
_diffrn_orient_matrix_UB_21 -0.0079762000
_diffrn_orient_matrix_UB_22 -0.0756037000
_diffrn_orient_matrix_UB_23 0.0642162000
_diffrn_orient_matrix_UB_31 0.0215365000
_diffrn_orient_matrix_UB_32 0.0778182000
_diffrn_orient_matrix_UB_33 0.0694129000
_diffrn_radiation_monochromator mirror
_diffrn_radiation_probe x-ray
_diffrn_radiation_type 'Cu K\a'
_diffrn_radiation_wavelength 1.5418
_diffrn_reflns_av_R_equivalents 0.0477
_diffrn_reflns_av_unetI/netI 0.0165
_diffrn_reflns_Laue_measured_fraction_full 1.000
_diffrn_reflns_Laue_measured_fraction_max 0.994
_diffrn_reflns_limit_h_max 18
_diffrn_reflns_limit_h_min -18
_diffrn_reflns_limit_k_max 17
_diffrn_reflns_limit_k_min -17
_diffrn_reflns_limit_l_max 20
_diffrn_reflns_limit_l_min -20
_diffrn_reflns_number 86308
_diffrn_reflns_point_group_measured_fraction_full 1.000
_diffrn_reflns_point_group_measured_fraction_max 0.994
_diffrn_reflns_theta_full 67.684
_diffrn_reflns_theta_max 71.993
_diffrn_reflns_theta_min 4.243
_diffrn_source 'microfocus X-Ray tube'
_diffrn_source_type 'Agilent SuperNova (Cu) x-ray Source'
_exptl_absorpt_coefficient_mu 3.138
_exptl_absorpt_correction_T_max 0.785
_exptl_absorpt_correction_T_min 0.644
_exptl_absorpt_correction_type analytical
_exptl_absorpt_process_details
;
CrysAlisPro, Agilent Technologies,
Version 1.171.36.21 (release 14-08-2012 CrysAlis171 .NET)
(compiled Sep 14 2012,17:21:16)
Analytical numeric absorption correction using a multifaceted crystal
            model based on expressions derived by R.C. Clark & J.S. Reid.
(Clark, R. C. & Reid, J. S. (1995). Acta Cryst. A51, 887-897)
;
_exptl_crystal_colour blue
_exptl_crystal_density_diffrn 1.607
_exptl_crystal_description irregular
_exptl_crystal_F_000 1612
_exptl_crystal_size_max 0.1933
_exptl_crystal_size_mid 0.1325
_exptl_crystal_size_min 0.0995
_refine_diff_density_max 1.374
_refine_diff_density_min -0.909
_refine_diff_density_rms 0.073
_refine_ls_extinction_method none
_refine_ls_goodness_of_fit_ref 1.064
_refine_ls_hydrogen_treatment constr
_refine_ls_matrix_type full
_refine_ls_number_parameters 448
_refine_ls_number_reflns 6321
_refine_ls_number_restraints 0
_refine_ls_restrained_S_all 1.064
_refine_ls_R_factor_all 0.0458
_refine_ls_R_factor_gt 0.0448
_refine_ls_shift/su_max 0.000
_refine_ls_shift/su_mean 0.000
_refine_ls_structure_factor_coef Fsqd
_refine_ls_weighting_details
;
 w=1/[\s^2^(Fo^2^)+(0.0453P)^2^+7.3445P]
 where P=(Fo^2^+2Fc^2^)/3
;
_refine_ls_weighting_scheme calc
_refine_ls_wR_factor_gt 0.1105
_refine_ls_wR_factor_ref 0.1111
_reflns_Friedel_coverage 0.000
_reflns_number_gt 6150
_reflns_number_total 6321
_reflns_threshold_expression 'I > 2\s(I)'
_cod_data_source_file ic4004214_si_003_5.cif
_cod_data_source_block co_mimo70
_cod_original_cell_volume 3236.25(4)
_cod_original_sg_symbol_H-M 'P 21/c'
_cod_database_code 4335060
_audit_block_refno 1593
_audit_block_usercomment 'Mimo_485, irregular, blue'
_shelx_space_group_comment
;
The symmetry employed for this shelxl refinement is uniquely defined
by the following loop, which should always be used as a source of
symmetry information in preference to the above space-group names.
They are only intended as comments.
;
_shelx_estimated_absorpt_t_min 0.744
_shelx_estimated_absorpt_t_max 0.744
_shelxl_version_number 2012-9
_cell_oxdiff_length_a 14.7842(2)
_cell_oxdiff_length_b 13.9419(2)
_cell_oxdiff_length_c 16.7684(3)
_cell_oxdiff_angle_alpha 89.9924(13)
_cell_oxdiff_angle_beta 110.5557(15)
_cell_oxdiff_angle_gamma 89.9983(13)
_cell_oxdiff_volume 3236.25(9)
_cell_oxdiff_measurement_reflns_used 46954
_reflns_odcompleteness_completeness 99.95
_reflns_odcompleteness_theta 66.97
_reflns_odcompleteness_iscentric 1

loop_
_symmetry_equiv_pos_as_xyz
'x, y, z'
'-x, y+1/2, -z+1/2'
'-x, -y, -z'
'x, -y-1/2, z-1/2'

loop_
_atom_site_label
_atom_site_type_symbol
_atom_site_fract_x
_atom_site_fract_y
_atom_site_fract_z
_atom_site_U_iso_or_equiv
_atom_site_adp_type
_atom_site_occupancy
_atom_site_site_symmetry_order
_atom_site_calc_flag
_atom_site_refinement_flags_posn
_atom_site_refinement_flags_adp
Cu Cu 0.23689(2) 0.21726(2) 0.08735(2) 0.01518(11) Uani 1 1 d . .
O1 O 0.09803(13) 0.58797(13) 0.04551(12) 0.0226(4) Uani 1 1 d . .
O2 O 0.22144(14) 0.59011(13) 0.17057(13) 0.0255(4) Uani 1 1 d . .
O3 O -0.02951(13) 0.28288(14) 0.25502(11) 0.0224(4) Uani 1 1 d . .
O4 O -0.11601(12) 0.29416(13) 0.11545(11) 0.0199(4) Uani 1 1 d . .
O5 O 0.00832(13) 0.47682(13) 0.15356(12) 0.0246(4) Uani 1 1 d . .
N1 N 0.28673(14) 0.32480(15) 0.03518(13) 0.0165(4) Uani 1 1 d . .
N2 N 0.15021(15) 0.11759(15) 0.10679(13) 0.0167(4) Uani 1 1 d . .
N3 N 0.11053(14) 0.28647(14) 0.02975(12) 0.0129(4) Uani 1 1 d . .
N4 N 0.36087(16) 0.14892(16) 0.13658(14) 0.0214(5) Uani 1 1 d . .
N7 N 0.23300(14) 0.29886(15) 0.20901(13) 0.0159(4) Uani 1 1 d . .
C1 C 0.15142(17) 0.43872(17) 0.12036(15) 0.0150(5) Uani 1 1 d . .
C2 C 0.13427(16) 0.39074(16) 0.03219(15) 0.0135(5) Uani 1 1 d . .
H2 H 0.0800 0.4247 -0.0121 0.016 Uiso 1 1 calc R U
C4 C 0.04189(16) 0.25488(17) 0.07221(15) 0.0135(4) Uani 1 1 d . .
H4 H -0.0257 0.2639 0.0316 0.016 Uiso 1 1 calc R U
C5 C 0.05392(17) 0.30996(17) 0.15648(15) 0.0141(5) Uani 1 1 d . .
C6 C 0.14595(17) 0.28161(18) 0.23108(15) 0.0159(5) Uani 1 1 d . .
H6A H 0.1502 0.3196 0.2822 0.019 Uiso 1 1 calc R U
H6B H 0.1426 0.2129 0.2447 0.019 Uiso 1 1 calc R U
C8 C 0.24121(17) 0.40244(18) 0.19394(15) 0.0167(5) Uani 1 1 d . .
H8A H 0.2998 0.4141 0.1797 0.020 Uiso 1 1 calc R U
H8B H 0.2479 0.4386 0.2466 0.020 Uiso 1 1 calc R U
C9 C 0.06177(17) 0.41764(17) 0.14323(14) 0.0140(5) Uani 1 1 d . .
C10 C 0.15382(18) 0.54761(18) 0.10685(16) 0.0182(5) Uani 1 1 d . .
C11 C 0.2251(2) 0.6942(2) 0.1645(2) 0.0333(7) Uani 1 1 d . .
H11A H 0.2331 0.7119 0.1108 0.050 Uiso 1 1 calc R U
H11B H 0.2797 0.7189 0.2124 0.050 Uiso 1 1 calc R U
H11C H 0.1649 0.7219 0.1662 0.050 Uiso 1 1 calc R U
C12 C -0.03447(17) 0.29317(17) 0.18253(16) 0.0156(5) Uani 1 1 d . .
C13 C -0.20455(19) 0.2800(2) 0.13350(19) 0.0258(6) Uani 1 1 d . .
H13A H -0.2604 0.2879 0.0809 0.039 Uiso 1 1 calc R U
H13B H -0.2077 0.3273 0.1757 0.039 Uiso 1 1 calc R U
H13C H -0.2050 0.2152 0.1560 0.039 Uiso 1 1 calc R U
C14 C 0.22383(17) 0.39856(17) 0.00863(15) 0.0157(5) Uani 1 1 d . .
C15 C 0.24127(19) 0.47608(19) -0.03501(17) 0.0214(5) Uani 1 1 d . .
H15 H 0.1956 0.5266 -0.0536 0.026 Uiso 1 1 calc R U
C16 C 0.3272(2) 0.4786(2) -0.05113(19) 0.0274(6) Uani 1 1 d . .
H16 H 0.3415 0.5314 -0.0806 0.033 Uiso 1 1 calc R U
C17 C 0.3915(2) 0.4037(2) -0.02394(19) 0.0271(6) Uani 1 1 d . .
H17 H 0.4507 0.4044 -0.0343 0.033 Uiso 1 1 calc R U
C18 C 0.36906(18) 0.3277(2) 0.01857(17) 0.0222(5) Uani 1 1 d . .
H18 H 0.4133 0.2759 0.0366 0.027 Uiso 1 1 calc R U
C19 C 0.05902(18) 0.14886(17) 0.09214(15) 0.0161(5) Uani 1 1 d . .
C20 C -0.01097(19) 0.08947(19) 0.10234(17) 0.0213(5) Uani 1 1 d . .
H20 H -0.0754 0.1114 0.0890 0.026 Uiso 1 1 calc R U
C21 C 0.0152(2) -0.0032(2) 0.13266(19) 0.0272(6) Uani 1 1 d . .
H21 H -0.0307 -0.0447 0.1425 0.033 Uiso 1 1 calc R U
C22 C 0.1081(2) -0.03444(19) 0.14824(18) 0.0274(6) Uani 1 1 d . .
H22 H 0.1268 -0.0976 0.1688 0.033 Uiso 1 1 calc R U
C23 C 0.1743(2) 0.02732(18) 0.13368(17) 0.0219(5) Uani 1 1 d . .
H23 H 0.2379 0.0052 0.1430 0.026 Uiso 1 1 calc R U
C24 C 0.06893(17) 0.25724(18) -0.06171(15) 0.0162(5) Uani 1 1 d . .
H24A H 0.1161 0.2695 -0.0894 0.024 Uiso 1 1 calc R U
H24B H 0.0102 0.2943 -0.0904 0.024 Uiso 1 1 calc R U
H24C H 0.0532 0.1887 -0.0654 0.024 Uiso 1 1 calc R U
C25 C 0.31770(18) 0.2676(2) 0.28221(16) 0.0217(5) Uani 1 1 d . .
H25A H 0.3142 0.1983 0.2901 0.033 Uiso 1 1 calc R U
H25B H 0.3182 0.3010 0.3338 0.033 Uiso 1 1 calc R U
H25C H 0.3769 0.2829 0.2712 0.033 Uiso 1 1 calc R U
C26 C 0.43607(19) 0.11641(19) 0.16363(17) 0.0215(5) Uani 1 1 d . .
C27 C 0.5329(2) 0.0767(2) 0.1984(2) 0.0360(7) Uani 1 1 d . .
H27A H 0.5312 0.0087 0.1832 0.054 Uiso 1 1 calc R U
H27B H 0.5573 0.0834 0.2605 0.054 Uiso 1 1 calc R U
H27C H 0.5754 0.1114 0.1748 0.054 Uiso 1 1 calc R U
Cl1 Cl 0.26167(5) 0.02094(5) -0.06579(4) 0.02535(15) Uani 1 1 d . .
O11 O 0.22711(17) 0.11479(15) -0.05616(14) 0.0359(5) Uani 1 1 d . .
O12 O 0.2032(2) -0.0167(2) -0.14704(16) 0.0605(8) Uani 1 1 d . .
O13 O 0.25419(16) -0.04100(16) 0.00014(14) 0.0348(5) Uani 1 1 d . .
O14 O 0.35936(19) 0.0286(2) -0.0611(2) 0.0657(9) Uani 1 1 d . .
Cl2 Cl 0.57673(4) 0.37824(5) 0.21015(4) 0.02836(16) Uani 1 1 d . .
O21 O 0.59539(17) 0.31192(19) 0.15165(17) 0.0452(6) Uani 1 1 d . .
O22 O 0.6532(2) 0.3792(2) 0.2906(2) 0.0804(12) Uani 1 1 d . .
O23 O 0.5640(3) 0.4732(2) 0.1765(2) 0.0801(12) Uani 1 1 d . .
O24 O 0.4902(2) 0.3522(3) 0.2233(2) 0.0729(10) Uani 1 1 d . .
N5 N 0.5947(3) 0.1625(3) 0.4093(2) 0.0566(9) Uani 1 1 d . .
C28 C 0.5752(2) 0.2363(3) 0.4278(2) 0.0381(8) Uani 1 1 d . .
C29 C 0.5518(3) 0.3296(3) 0.4523(2) 0.0470(9) Uani 1 1 d . .
H29A H 0.5738 0.3337 0.5146 0.071 Uiso 1 1 calc R U
H29B H 0.4818 0.3392 0.4285 0.071 Uiso 1 1 calc R U
H29C H 0.5839 0.3792 0.4305 0.071 Uiso 1 1 calc R U

loop_
_atom_site_aniso_label
_atom_site_aniso_U_11
_atom_site_aniso_U_22
_atom_site_aniso_U_33
_atom_site_aniso_U_23
_atom_site_aniso_U_13
_atom_site_aniso_U_12
Cu 0.01332(18) 0.01407(19) 0.01819(19) 0.00247(13) 0.00560(14) 0.00238(13)
O1 0.0263(10) 0.0150(9) 0.0282(10) 0.0032(7) 0.0116(8) 0.0028(7)
O2 0.0236(9) 0.0164(9) 0.0358(11) -0.0070(8) 0.0096(8) -0.0058(7)
O3 0.0210(9) 0.0298(10) 0.0186(9) 0.0027(7) 0.0099(7) 0.0004(7)
O4 0.0118(8) 0.0283(10) 0.0208(9) 0.0014(7) 0.0072(7) -0.0013(7)
O5 0.0223(9) 0.0227(10) 0.0312(10) 0.0006(8) 0.0126(8) 0.0026(8)
N1 0.0154(10) 0.0164(10) 0.0187(10) -0.0014(8) 0.0074(8) -0.0010(8)
N2 0.0198(10) 0.0142(10) 0.0161(10) 0.0014(8) 0.0065(8) 0.0010(8)
N3 0.0144(9) 0.0120(9) 0.0138(9) -0.0001(7) 0.0067(8) 0.0000(7)
N4 0.0194(11) 0.0205(11) 0.0233(11) 0.0003(9) 0.0065(9) 0.0034(9)
N7 0.0120(9) 0.0187(10) 0.0158(10) 0.0001(8) 0.0035(8) 0.0009(8)
C1 0.0149(11) 0.0129(11) 0.0178(11) -0.0024(9) 0.0066(9) -0.0017(9)
C2 0.0142(11) 0.0113(11) 0.0158(11) 0.0004(9) 0.0065(9) 0.0000(9)
C4 0.0127(10) 0.0135(11) 0.0145(11) 0.0008(9) 0.0051(9) -0.0008(9)
C5 0.0135(11) 0.0146(11) 0.0156(11) -0.0005(9) 0.0069(9) -0.0014(9)
C6 0.0153(11) 0.0187(12) 0.0134(11) 0.0002(9) 0.0047(9) 0.0006(9)
C8 0.0140(11) 0.0182(12) 0.0181(12) -0.0031(9) 0.0058(9) -0.0009(9)
C9 0.0137(11) 0.0148(11) 0.0132(11) 0.0006(9) 0.0044(9) 0.0010(9)
C10 0.0177(12) 0.0163(12) 0.0265(13) -0.0054(10) 0.0151(11) -0.0029(10)
C11 0.0300(15) 0.0153(13) 0.055(2) -0.0097(13) 0.0153(14) -0.0060(11)
C12 0.0169(11) 0.0118(11) 0.0196(12) -0.0001(9) 0.0081(9) -0.0004(9)
C13 0.0142(12) 0.0356(16) 0.0309(15) 0.0009(12) 0.0120(11) -0.0034(11)
C14 0.0153(11) 0.0159(11) 0.0174(11) -0.0027(9) 0.0074(9) -0.0010(9)
C15 0.0236(13) 0.0175(12) 0.0270(13) 0.0018(10) 0.0139(11) 0.0022(10)
C16 0.0314(15) 0.0217(14) 0.0376(16) 0.0022(12) 0.0228(13) -0.0029(11)
C17 0.0219(13) 0.0281(14) 0.0384(16) -0.0012(12) 0.0195(12) -0.0033(11)
C18 0.0173(12) 0.0230(13) 0.0291(14) -0.0028(11) 0.0116(11) 0.0013(10)
C19 0.0189(12) 0.0153(12) 0.0140(11) -0.0012(9) 0.0059(9) -0.0009(9)
C20 0.0250(13) 0.0171(12) 0.0242(13) -0.0026(10) 0.0118(11) -0.0035(10)
C21 0.0359(15) 0.0178(13) 0.0338(15) -0.0020(11) 0.0198(13) -0.0073(11)
C22 0.0423(17) 0.0131(12) 0.0310(15) 0.0040(11) 0.0182(13) 0.0006(11)
C23 0.0295(14) 0.0156(12) 0.0220(13) 0.0024(10) 0.0108(11) 0.0038(10)
C24 0.0186(12) 0.0158(11) 0.0134(11) -0.0016(9) 0.0046(9) -0.0003(9)
C25 0.0153(12) 0.0288(14) 0.0172(12) 0.0003(10) 0.0009(10) 0.0034(10)
C26 0.0220(14) 0.0186(12) 0.0248(13) 0.0014(10) 0.0094(11) 0.0018(10)
C27 0.0199(14) 0.0386(18) 0.0495(19) 0.0125(15) 0.0122(13) 0.0114(13)
Cl1 0.0288(3) 0.0217(3) 0.0332(3) 0.0035(3) 0.0205(3) 0.0036(2)
O11 0.0483(13) 0.0273(11) 0.0331(11) 0.0022(9) 0.0153(10) 0.0159(10)
O12 0.107(2) 0.0515(16) 0.0329(13) -0.0129(12) 0.0368(15) -0.0365(16)
O13 0.0385(12) 0.0348(12) 0.0387(12) 0.0134(10) 0.0231(10) 0.0062(9)
O14 0.0426(15) 0.0572(17) 0.121(3) 0.0443(18) 0.0575(17) 0.0229(13)
Cl2 0.0184(3) 0.0335(4) 0.0336(4) 0.0111(3) 0.0096(3) 0.0002(3)
O21 0.0332(12) 0.0538(15) 0.0551(15) 0.0021(12) 0.0233(11) 0.0113(11)
O22 0.0546(18) 0.0431(16) 0.097(3) -0.0246(16) -0.0312(17) 0.0064(13)
O23 0.130(3) 0.0586(19) 0.090(2) 0.0453(17) 0.086(2) 0.055(2)
O24 0.0680(19) 0.096(2) 0.079(2) -0.0354(19) 0.0564(18) -0.0454(18)
N5 0.062(2) 0.049(2) 0.067(2) 0.0050(17) 0.0329(19) -0.0100(17)
C28 0.0295(16) 0.049(2) 0.0356(17) 0.0016(15) 0.0113(13) -0.0148(15)
C29 0.0324(17) 0.057(2) 0.049(2) -0.0116(18) 0.0108(15) -0.0132(16)

loop_
_atom_type_symbol
_atom_type_description
_atom_type_scat_dispersion_real
_atom_type_scat_dispersion_imag
_atom_type_scat_source
C C 0.0181 0.0091 'International Tables Vol C Tables 4.2.6.8 and 6.1.1.4'
H H 0.0000 0.0000 'International Tables Vol C Tables 4.2.6.8 and 6.1.1.4'
Cl Cl 0.3639 0.7018 'International Tables Vol C Tables 4.2.6.8 and 6.1.1.4'
Cu Cu -1.9646 0.5888 'International Tables Vol C Tables 4.2.6.8 and 6.1.1.4'
N N 0.0311 0.0180 'International Tables Vol C Tables 4.2.6.8 and 6.1.1.4'
O O 0.0492 0.0322 'International Tables Vol C Tables 4.2.6.8 and 6.1.1.4'

loop_
_exptl_crystal_face_index_h
_exptl_crystal_face_index_k
_exptl_crystal_face_index_l
_exptl_crystal_face_perp_dist
_exptl_oxdiff_crystal_face_indexfrac_h
_exptl_oxdiff_crystal_face_indexfrac_k
_exptl_oxdiff_crystal_face_indexfrac_l
_exptl_oxdiff_crystal_face_x
_exptl_oxdiff_crystal_face_y
_exptl_oxdiff_crystal_face_z
-9 1 2 0.0554 -9.0000 1.0000 2.0000 0.9486 0.1246 0.0228
3 -6 6 0.0377 3.0000 -6.0000 6.0000 -0.6094 0.8150 0.0142
1 -6 -7 0.0965 1.0000 -6.0000 -7.0000 -0.0512 -0.0039 -0.9313
-1 6 7 0.0965 -1.0000 6.0000 7.0000 0.0512 0.0039 0.9313
4 2 -11 0.0892 4.0000 2.0000 -11.0000 -0.1057 -0.8895 -0.5218
9 0 -2 0.0377 9.0000 0.0000 -2.0000 -0.9277 -0.2002 0.0550
-3 6 -6 0.0732 -3.0000 6.0000 -6.0000 0.6094 -0.8150 -0.0142
4 6 -8 0.0821 4.0000 6.0000 -8.0000 -0.1005 -0.9993 -0.0022
-2 1 -9 0.0918 -2.0000 1.0000 -9.0000 0.4744 -0.6376 -0.5900
2 1 -11 0.0779 2.0000 1.0000 -11.0000 0.0912 -0.7979 -0.6427
-9 -3 5 0.0490 -9.0000 -3.0000 5.0000 0.7863 0.6197 -0.0802
-4 -6 8 0.0511 -4.0000 -6.0000 8.0000 0.1005 0.9993 0.0022

loop_
_geom_angle_atom_site_label_1
_geom_angle_atom_site_label_2
_geom_angle_atom_site_label_3
_geom_angle
N4 Cu N2 98.76(9)
N4 Cu N1 96.49(9)
N2 Cu N1 161.79(9)
N4 Cu N3 176.47(9)
N2 Cu N3 82.56(8)
N1 Cu N3 81.67(8)
N4 Cu N7 100.01(8)
N2 Cu N7 88.96(8)
N1 Cu N7 98.15(8)
N3 Cu N7 83.26(7)
C10 O2 C11 115.3(2)
C12 O4 C13 116.0(2)
C18 N1 C14 118.6(2)
C18 N1 Cu 127.87(18)
C14 N1 Cu 113.33(16)
C23 N2 C19 119.5(2)
C23 N2 Cu 126.76(18)
C19 N2 Cu 113.76(16)
C2 N3 C24 107.57(18)
C2 N3 C4 117.78(18)
C24 N3 C4 107.71(18)
C2 N3 Cu 106.41(14)
C24 N3 Cu 109.74(14)
C4 N3 Cu 107.50(14)
C26 N4 Cu 174.1(2)
C25 N7 C8 109.45(19)
C25 N7 C6 107.64(19)
C8 N7 C6 109.43(18)
C25 N7 Cu 107.75(15)
C8 N7 Cu 107.19(14)
C6 N7 Cu 115.28(14)
C9 C1 C10 107.04(19)
C9 C1 C8 108.31(19)
C10 C1 C8 112.5(2)
C9 C1 C2 106.75(18)
C10 C1 C2 106.76(19)
C8 C1 C2 115.05(19)
N3 C2 C14 106.39(18)
N3 C2 C1 113.69(18)
C14 C2 C1 110.54(19)
N3 C2 H2 108.7
C14 C2 H2 108.7
C1 C2 H2 108.7
N3 C4 C19 107.61(18)
N3 C4 C5 113.89(18)
C19 C4 C5 108.83(19)
N3 C4 H4 108.8
C19 C4 H4 108.8
C5 C4 H4 108.8
C9 C5 C12 107.88(19)
C9 C5 C6 106.21(19)
C12 C5 C6 109.14(19)
C9 C5 C4 109.99(19)
C12 C5 C4 110.17(19)
C6 C5 C4 113.25(19)
N7 C6 C5 110.72(19)
N7 C6 H6A 109.5
C5 C6 H6A 109.5
N7 C6 H6B 109.5
C5 C6 H6B 109.5
H6A C6 H6B 108.1
N7 C8 C1 110.90(19)
N7 C8 H8A 109.5
C1 C8 H8A 109.5
N7 C8 H8B 109.5
C1 C8 H8B 109.5
H8A C8 H8B 108.0
O5 C9 C5 124.6(2)
O5 C9 C1 125.3(2)
C5 C9 C1 109.96(19)
O1 C10 O2 125.2(2)
O1 C10 C1 122.8(2)
O2 C10 C1 112.0(2)
O2 C11 H11A 109.5
O2 C11 H11B 109.5
H11A C11 H11B 109.5
O2 C11 H11C 109.5
H11A C11 H11C 109.5
H11B C11 H11C 109.5
O3 C12 O4 124.9(2)
O3 C12 C5 123.5(2)
O4 C12 C5 111.6(2)
O4 C13 H13A 109.5
O4 C13 H13B 109.5
H13A C13 H13B 109.5
O4 C13 H13C 109.5
H13A C13 H13C 109.5
H13B C13 H13C 109.5
N1 C14 C15 122.3(2)
N1 C14 C2 115.1(2)
C15 C14 C2 122.6(2)
C14 C15 C16 118.5(2)
C14 C15 H15 120.7
C16 C15 H15 120.7
C17 C16 C15 119.3(3)
C17 C16 H16 120.4
C15 C16 H16 120.4
C16 C17 C18 119.2(2)
C16 C17 H17 120.4
C18 C17 H17 120.4
N1 C18 C17 122.1(2)
N1 C18 H18 119.0
C17 C18 H18 119.0
N2 C19 C20 121.8(2)
N2 C19 C4 115.6(2)
C20 C19 C4 122.4(2)
C19 C20 C21 118.4(3)
C19 C20 H20 120.8
C21 C20 H20 120.8
C22 C21 C20 119.6(3)
C22 C21 H21 120.2
C20 C21 H21 120.2
C21 C22 C23 119.3(3)
C21 C22 H22 120.3
C23 C22 H22 120.3
N2 C23 C22 121.4(3)
N2 C23 H23 119.3
C22 C23 H23 119.3
N3 C24 H24A 109.5
N3 C24 H24B 109.5
H24A C24 H24B 109.5
N3 C24 H24C 109.5
H24A C24 H24C 109.5
H24B C24 H24C 109.5
N7 C25 H25A 109.5
N7 C25 H25B 109.5
H25A C25 H25B 109.5
N7 C25 H25C 109.5
H25A C25 H25C 109.5
H25B C25 H25C 109.5
N4 C26 C27 178.9(3)
C26 C27 H27A 109.5
C26 C27 H27B 109.5
H27A C27 H27B 109.5
C26 C27 H27C 109.5
H27A C27 H27C 109.5
H27B C27 H27C 109.5
O14 Cl1 O12 110.0(2)
O14 Cl1 O11 108.67(16)
O12 Cl1 O11 108.76(17)
O14 Cl1 O13 110.74(15)
O12 Cl1 O13 109.09(14)
O11 Cl1 O13 109.53(13)
O24 Cl2 O22 108.3(2)
O24 Cl2 O23 107.3(2)
O22 Cl2 O23 108.5(2)
O24 Cl2 O21 109.85(17)
O22 Cl2 O21 111.81(17)
O23 Cl2 O21 110.90(17)
N5 C28 C29 179.1(4)
C28 C29 H29A 109.5
C28 C29 H29B 109.5
H29A C29 H29B 109.5
C28 C29 H29C 109.5
H29A C29 H29C 109.5
H29B C29 H29C 109.5

loop_
_geom_bond_atom_site_label_1
_geom_bond_atom_site_label_2
_geom_bond_distance
Cu N4 1.972(2)
Cu N2 1.994(2)
Cu N1 2.003(2)
Cu N3 2.022(2)
Cu N7 2.353(2)
O1 C10 1.207(3)
O2 C10 1.319(3)
O2 C11 1.457(3)
O3 C12 1.200(3)
O4 C12 1.329(3)
O4 C13 1.458(3)
O5 C9 1.197(3)
N1 C18 1.342(3)
N1 C14 1.353(3)
N2 C23 1.342(3)
N2 C19 1.356(3)
N3 C2 1.492(3)
N3 C24 1.494(3)
N3 C4 1.497(3)
N4 C26 1.138(3)
N7 C25 1.478(3)
N7 C8 1.478(3)
N7 C6 1.480(3)
C1 C9 1.533(3)
C1 C10 1.537(3)
C1 C8 1.546(3)
C1 C2 1.560(3)
C2 C14 1.514(3)
C2 H2 1.0000
C4 C19 1.517(3)
C4 C5 1.562(3)
C4 H4 1.0000
C5 C9 1.528(3)
C5 C12 1.536(3)
C5 C6 1.541(3)
C6 H6A 0.9900
C6 H6B 0.9900
C8 H8A 0.9900
C8 H8B 0.9900
C11 H11A 0.9800
C11 H11B 0.9800
C11 H11C 0.9800
C13 H13A 0.9800
C13 H13B 0.9800
C13 H13C 0.9800
C14 C15 1.379(4)
C15 C16 1.391(4)
C15 H15 0.9500
C16 C17 1.378(4)
C16 H16 0.9500
C17 C18 1.381(4)
C17 H17 0.9500
C18 H18 0.9500
C19 C20 1.383(4)
C20 C21 1.393(4)
C20 H20 0.9500
C21 C22 1.376(4)
C21 H21 0.9500
C22 C23 1.388(4)
C22 H22 0.9500
C23 H23 0.9500
C24 H24A 0.9800
C24 H24B 0.9800
C24 H24C 0.9800
C25 H25A 0.9800
C25 H25B 0.9800
C25 H25C 0.9800
C26 C27 1.453(4)
C27 H27A 0.9800
C27 H27B 0.9800
C27 H27C 0.9800
Cl1 O14 1.424(2)
Cl1 O12 1.432(3)
Cl1 O11 1.434(2)
Cl1 O13 1.437(2)
Cl2 O24 1.421(3)
Cl2 O22 1.423(3)
Cl2 O23 1.425(3)
Cl2 O21 1.443(3)
N5 C28 1.141(5)
C28 C29 1.441(5)
C29 H29A 0.9800
C29 H29B 0.9800
C29 H29C 0.9800
Cu O11 2.757(2)

loop_
_geom_torsion_atom_site_label_1
_geom_torsion_atom_site_label_2
_geom_torsion_atom_site_label_3
_geom_torsion_atom_site_label_4
_geom_torsion
C24 N3 C2 C14 -74.1(2)
C4 N3 C2 C14 164.09(19)
Cu N3 C2 C14 43.5(2)
C24 N3 C2 C1 164.01(19)
C4 N3 C2 C1 42.2(3)
Cu N3 C2 C1 -78.44(19)
C9 C1 C2 N3 -54.3(2)
C10 C1 C2 N3 -168.53(18)
C8 C1 C2 N3 65.9(3)
C9 C1 C2 C14 -173.87(19)
C10 C1 C2 C14 71.9(2)
C8 C1 C2 C14 -53.7(3)
C2 N3 C4 C19 -158.09(19)
C24 N3 C4 C19 80.2(2)
Cu N3 C4 C19 -38.0(2)
C2 N3 C4 C5 -37.4(3)
C24 N3 C4 C5 -159.12(19)
Cu N3 C4 C5 82.69(19)
N3 C4 C5 C9 46.1(3)
C19 C4 C5 C9 166.17(19)
N3 C4 C5 C12 164.92(19)
C19 C4 C5 C12 -75.0(2)
N3 C4 C5 C6 -72.5(2)
C19 C4 C5 C6 47.5(3)
C25 N7 C6 C5 -178.4(2)
C8 N7 C6 C5 62.7(2)
Cu N7 C6 C5 -58.2(2)
C9 C5 C6 N7 -62.7(2)
C12 C5 C6 N7 -178.75(19)
C4 C5 C6 N7 58.1(3)
C25 N7 C8 C1 -177.36(19)
C6 N7 C8 C1 -59.6(2)
Cu N7 C8 C1 66.04(19)
C9 C1 C8 N7 57.8(2)
C10 C1 C8 N7 175.93(19)
C2 C1 C8 N7 -61.5(3)
C12 C5 C9 O5 1.4(3)
C6 C5 C9 O5 -115.6(3)
C4 C5 C9 O5 121.5(3)
C12 C5 C9 C1 177.86(19)
C6 C5 C9 C1 60.9(2)
C4 C5 C9 C1 -61.9(2)
C10 C1 C9 O5 -4.3(3)
C8 C1 C9 O5 117.3(3)
C2 C1 C9 O5 -118.3(3)
C10 C1 C9 C5 179.24(19)
C8 C1 C9 C5 -59.2(2)
C2 C1 C9 C5 65.2(2)
C11 O2 C10 O1 1.3(4)
C11 O2 C10 C1 -177.0(2)
C9 C1 C10 O1 -72.0(3)
C8 C1 C10 O1 169.2(2)
C2 C1 C10 O1 42.1(3)
C9 C1 C10 O2 106.4(2)
C8 C1 C10 O2 -12.5(3)
C2 C1 C10 O2 -139.6(2)
C13 O4 C12 O3 -1.0(4)
C13 O4 C12 C5 -179.3(2)
C9 C5 C12 O3 -98.3(3)
C6 C5 C12 O3 16.7(3)
C4 C5 C12 O3 141.6(2)
C9 C5 C12 O4 80.0(2)
C6 C5 C12 O4 -165.0(2)
C4 C5 C12 O4 -40.1(3)
C18 N1 C14 C15 0.3(4)
Cu N1 C14 C15 -174.8(2)
C18 N1 C14 C2 -178.4(2)
Cu N1 C14 C2 6.6(3)
N3 C2 C14 N1 -33.8(3)
C1 C2 C14 N1 90.1(2)
N3 C2 C14 C15 147.6(2)
C1 C2 C14 C15 -88.5(3)
N1 C14 C15 C16 -0.8(4)
C2 C14 C15 C16 177.7(2)
C14 C15 C16 C17 0.6(4)
C15 C16 C17 C18 0.1(4)
C14 N1 C18 C17 0.5(4)
Cu N1 C18 C17 174.8(2)
C16 C17 C18 N1 -0.7(4)
C23 N2 C19 C20 -1.5(4)
Cu N2 C19 C20 179.97(19)
C23 N2 C19 C4 173.0(2)
Cu N2 C19 C4 -5.6(3)
N3 C4 C19 N2 29.5(3)
C5 C4 C19 N2 -94.4(2)
N3 C4 C19 C20 -156.1(2)
C5 C4 C19 C20 80.0(3)
N2 C19 C20 C21 3.3(4)
C4 C19 C20 C21 -170.8(2)
C19 C20 C21 C22 -2.6(4)
C20 C21 C22 C23 0.2(4)
C19 N2 C23 C22 -1.1(4)
Cu N2 C23 C22 177.3(2)
C21 C22 C23 N2 1.7(4)
